data_2002214
loop_
_publ_author_name
'Keller, H L'
'Mueller-Buschbaum, Hk'

_publ_section_title 'Zur Kenntnis von Ba Ag6 O4'
_journal_name_full
;
Zeitschrift fuer Naturforschung, Teil B. Anorganische Chemie,
Organische Chemie (2,1947-32,1977)
;
_journal_page_first 263
_journal_page_last 267
_journal_volume 28
_journal_year 1973
_chemical_formula_structural 'Ba Ag6 O4'
_chemical_formula_sum 'Ag6 Ba O4'
_chemical_name_systematic 'Barium hexasilver oxide'
_space_group_IT_number 52
_symmetry_cell_setting orthorhombic
_symmetry_Int_Tables_number 52
_symmetry_space_group_name_Hall '-P 2a 2bc'
_symmetry_space_group_name_H-M 'P n n a'
_cell_angle_alpha 90
_cell_angle_beta 90
_cell_angle_gamma 90
_cell_formula_units_Z 4
_cell_length_a 6.63
_cell_length_b 12.7
_cell_length_c 9.09
_cell_volume 765.4
_refine_ls_R_factor_all 0.105
_cod_database_code 2002214

loop_
_symmetry_equiv_pos_as_xyz
x,y,z
1/2-x,-y,z
x,1/2-y,1/2-z
1/2-x,1/2+y,1/2-z
-x,-y,-z
1/2+x,y,-z
-x,1/2+y,1/2+z
1/2+x,1/2-y,1/2+z

loop_
_atom_site_label
_atom_site_type_symbol
_atom_site_symmetry_multiplicity
_atom_site_Wyckoff_symbol
_atom_site_fract_x
_atom_site_fract_y
_atom_site_fract_z
_atom_site_occupancy
_atom_site_attached_hydrogens
_atom_site_calc_flag
Ba1 Ba2+ 4 c 0.25 0. 0.6208(4) 1. 0 d
Ag1 Ag1+ 4 a 0. 0. 0. 1. 0 d
Ag2 Ag1+ 8 e 0.2038(4) 0.1257(2) 0.2600(4) 1. 0 d
Ag3 Ag1+ 8 e 0.9240(4) 0.2371(2) 0.0311(3) 1. 0 d
Ag4 Ag1+ 4 d 0.6086(6) 0.25 0.25 1. 0 d
O1 O2- 8 e 0.448(5) 0.126(3) 0.406(4) 1. 0 d
O2 O2- 8 e 0.914(6) 0.108(3) 0.165(4) 1. 0 d

loop_
_atom_type_symbol
_atom_type_oxidation_number
Ba2+ 2.000
Ag1+ 1.000
O2- -2.000
